data_7022530
loop_
_publ_author_name
'Humphries, Terry D.'
'Munroe, Keelie T.'
'Decken, Andreas'
'McGrady, G. Sean'

_publ_section_title
;
 Lewis base complexes of AlH3: structural determination of monomeric and
 polymeric adducts by X-ray crystallography and DFT calculations.
;
_journal_issue 19
_journal_name_full 'Dalton transactions (Cambridge, England : 2003)'
_journal_page_first 6953
_journal_page_last 6964
_journal_paper_doi 10.1039/c3dt00046j
_journal_volume 42
_journal_year 2013
_chemical_formula_moiety 'C6 H18 Al N'
_chemical_formula_sum 'C6 H18 Al N'
_chemical_formula_weight 131.19
_space_group_IT_number 62
_symmetry_cell_setting orthorhombic
_symmetry_Int_Tables_number 62
_symmetry_space_group_name_Hall '-P 2ac 2n'
_symmetry_space_group_name_H-M 'P n m a'
_atom_sites_solution_hydrogens mixed
_atom_sites_solution_primary direct
_atom_sites_solution_secondary difmap
_audit_creation_method SHELXL-97
_cell_angle_alpha 90.00
_cell_angle_beta 90.00
_cell_angle_gamma 90.00
_cell_formula_units_Z 4
_cell_length_a 12.186(5)
_cell_length_b 11.131(4)
_cell_length_c 6.739(3)
_cell_measurement_reflns_used 2493
_cell_measurement_temperature 173(1)
_cell_measurement_theta_max 27.051
_cell_measurement_theta_min 3.344
_cell_volume 914.1(6)
_computing_cell_refinement 'Bruker SMART'
_computing_data_collection 'Bruker SMART'
_computing_data_reduction 'Bruker SAINT'
_computing_molecular_graphics 'Bruker SHELXTL (Sheldrick, 2008)'
_computing_publication_material 'Bruker SHELXTL (Sheldrick, 2008)'
_computing_structure_refinement 'SHELXL-97 (Sheldrick, 2008)'
_computing_structure_solution 'SHELXS-97 (Sheldrick, 2008)'
_diffrn_ambient_temperature 173(1)
_diffrn_measured_fraction_theta_full 1.000
_diffrn_measured_fraction_theta_max 0.989
_diffrn_measurement_device_type 'Bruker AXS SMART1000/P4'
_diffrn_measurement_method 'phi and omega scans'
_diffrn_radiation_monochromator graphite
_diffrn_radiation_probe x-ray
_diffrn_radiation_type MoK\a
_diffrn_radiation_wavelength 0.71073
_diffrn_reflns_av_R_equivalents 0.0276
_diffrn_reflns_av_unetI/netI 0.0188
_diffrn_reflns_limit_h_max 15
_diffrn_reflns_limit_h_min -15
_diffrn_reflns_limit_k_max 14
_diffrn_reflns_limit_k_min -13
_diffrn_reflns_limit_l_max 8
_diffrn_reflns_limit_l_min -8
_diffrn_reflns_number 5894
_diffrn_reflns_theta_full 25.00
_diffrn_reflns_theta_max 27.49
_diffrn_reflns_theta_min 3.34
_diffrn_source 'fine-focus sealed tube'
_diffrn_source_type K760
_diffrn_standards_decay_% 0
_diffrn_standards_interval_count 0
_diffrn_standards_interval_time 0
_diffrn_standards_number 0
_exptl_absorpt_coefficient_mu 0.144
_exptl_absorpt_correction_T_max 0.9649
_exptl_absorpt_correction_T_min 0.9447
_exptl_absorpt_correction_type multi-scan
_exptl_absorpt_process_details 'SADABS (Sheldrick, 2004)'
_exptl_crystal_colour Colourless
_exptl_crystal_density_diffrn 0.953
_exptl_crystal_density_method 'not measured'
_exptl_crystal_description Irregular
_exptl_crystal_F_000 296
_exptl_crystal_recrystallization_method sublimation
_exptl_crystal_size_max 0.40
_exptl_crystal_size_mid 0.40
_exptl_crystal_size_min 0.25
_refine_diff_density_max 0.213
_refine_diff_density_min -0.137
_refine_diff_density_rms 0.034
_refine_ls_extinction_method none
_refine_ls_goodness_of_fit_ref 1.129
_refine_ls_hydrogen_treatment mixed
_refine_ls_matrix_type full
_refine_ls_number_parameters 93
_refine_ls_number_reflns 1089
_refine_ls_number_restraints 6
_refine_ls_restrained_S_all 1.248
_refine_ls_R_factor_all 0.0436
_refine_ls_R_factor_gt 0.0322
_refine_ls_shift/su_max 0.001
_refine_ls_shift/su_mean 0.000
_refine_ls_structure_factor_coef Fsqd
_refine_ls_weighting_details 'calc w=1/[\s^2^(Fo^2^)+(0.0447P)^2^+0.1849P] where P=(Fo^2^+2Fc^2^)/3'
_refine_ls_weighting_scheme calc
_refine_ls_wR_factor_gt 0.0830
_refine_ls_wR_factor_ref 0.0953
_reflns_number_gt 892
_reflns_number_total 1089
_reflns_threshold_expression 'I > 2\s(I)'
_cod_data_source_file c3dt00046j.txt
_cod_data_source_block sg090268
_cod_original_cell_volume 914.0(6)
_cod_database_code 7022530

loop_
_symmetry_equiv_pos_as_xyz
'x, y, z'
'-x+1/2, -y, z+1/2'
'-x, y+1/2, -z'
'x+1/2, -y+1/2, -z+1/2'
'-x, -y, -z'
'x-1/2, y, -z-1/2'
'x, -y-1/2, z'
'-x-1/2, y-1/2, z-1/2'

loop_
_atom_site_label
_atom_site_type_symbol
_atom_site_fract_x
_atom_site_fract_y
_atom_site_fract_z
_atom_site_U_iso_or_equiv
_atom_site_adp_type
_atom_site_occupancy
_atom_site_symmetry_multiplicity
_atom_site_calc_flag
_atom_site_refinement_flags
_atom_site_disorder_group
Al1 Al 0.85138(5) 0.7500 1.05515(8) 0.0356(2) Uani 1 2 d S .
N1 N 0.96012(13) 0.7500 0.8281(2) 0.0321(4) Uani 1 2 d SD .
C1 C 1.0630(2) 0.6809(2) 0.8904(4) 0.0370(6) Uani 0.50 1 d PD 1
C2 C 1.1229(2) 0.7500 1.0624(4) 0.0538(6) Uani 1 2 d SD 1
C3 C 0.9909(3) 0.6279(2) 0.7656(5) 0.0411(6) Uani 0.50 1 d PD 2
C4 C 0.8971(17) 0.5526(17) 0.691(4) 0.0485(19) Uani 0.50 1 d PD 2
H4A H 0.8370 0.5544 0.7870 0.073 Uiso 0.50 1 calc PR 2
H4B H 0.9219 0.4696 0.6722 0.073 Uiso 0.50 1 calc PR 2
H4C H 0.8714 0.5848 0.5634 0.073 Uiso 0.50 1 calc PR 2
C5 C 0.9144(3) 0.6813(3) 0.6514(4) 0.0407(7) Uani 0.50 1 d PD 3
C6 C 0.8783(18) 0.5544(16) 0.684(4) 0.0485(19) Uani 0.50 1 d PD 3
H6A H 0.9419 0.5051 0.7203 0.073 Uiso 0.50 1 calc PR 3
H6B H 0.8451 0.5230 0.5625 0.073 Uiso 0.50 1 calc PR 3
H6C H 0.8243 0.5520 0.7921 0.073 Uiso 0.50 1 calc PR 3
H1 H 0.8783(14) 0.6380(16) 1.171(3) 0.054(5) Uiso 1 1 d . .
H2 H 0.736(2) 0.7500 0.954(4) 0.057(7) Uiso 1 2 d S .
H1A H 1.0338(14) 0.5935(17) 0.904(3) 0.055(5) Uiso 1 1 d . .
H5A H 0.850(2) 0.7500 0.616(5) 0.075(9) Uiso 1 2 d S .
H2A H 1.1667(18) 0.6924(19) 1.068(3) 0.076(7) Uiso 1 1 d . .
H2B H 1.074(2) 0.7500 1.176(4) 0.057(7) Uiso 1 2 d S .
H1B H 1.114(3) 0.681(3) 0.769(6) 0.058(10) Uiso 0.50 1 d P .
H3B H 1.050(4) 0.643(3) 0.668(6) 0.062(11) Uiso 0.50 1 d P .
H5B H 0.968(3) 0.689(3) 0.547(5) 0.046(9) Uiso 0.50 1 d P .

loop_
_atom_site_aniso_label
_atom_site_aniso_U_11
_atom_site_aniso_U_22
_atom_site_aniso_U_33
_atom_site_aniso_U_23
_atom_site_aniso_U_13
_atom_site_aniso_U_12
Al1 0.0311(3) 0.0479(4) 0.0278(3) 0.000 0.0016(2) 0.000
N1 0.0359(9) 0.0348(8) 0.0257(7) 0.000 0.0001(6) 0.000
C1 0.0332(14) 0.0405(15) 0.0372(14) 0.0009(12) 0.0048(12) -0.0005(11)
C2 0.0323(11) 0.0717(17) 0.0572(16) 0.000 -0.0076(11) 0.000
C3 0.0505(17) 0.0344(13) 0.0386(14) -0.0033(12) 0.0086(14) 0.0028(12)
C4 0.062(5) 0.0387(8) 0.0450(14) -0.0063(10) -0.008(3) -0.003(2)
C5 0.0543(18) 0.0400(15) 0.0278(13) -0.0030(11) -0.0030(13) 0.0014(13)
C6 0.062(5) 0.0387(8) 0.0450(14) -0.0063(10) -0.008(3) -0.003(2)

loop_
_atom_type_symbol
_atom_type_description
_atom_type_scat_dispersion_real
_atom_type_scat_dispersion_imag
_atom_type_scat_source
C C 0.0033 0.0016 'International Tables Vol C Tables 4.2.6.8 and 6.1.1.4'
H H 0.0000 0.0000 'International Tables Vol C Tables 4.2.6.8 and 6.1.1.4'
N N 0.0061 0.0033 'International Tables Vol C Tables 4.2.6.8 and 6.1.1.4'
Al Al 0.0645 0.0514 'International Tables Vol C Tables 4.2.6.8 and 6.1.1.4'

loop_
_geom_angle_atom_site_label_1
_geom_angle_atom_site_label_2
_geom_angle_atom_site_label_3
_geom_angle
_geom_angle_site_symmetry_1
_geom_angle_site_symmetry_3
N1 Al1 H1 104.4(6) . .
N1 Al1 H2 105.0(9) . .
H1 Al1 H2 115.0(8) . .
C3 N1 C5 109.49(19) 7_575 .
C3 N1 C5 109.49(19) . 7_575
C3 N1 C1 109.53(19) . 7_575
C5 N1 C1 140.2(2) . 7_575
C5 N1 C1 105.19(17) 7_575 7_575
C3 N1 C1 109.53(19) 7_575 .
C5 N1 C1 105.19(17) . .
C5 N1 C1 140.2(2) 7_575 .
C3 N1 Al1 112.52(13) 7_575 .
C3 N1 Al1 112.52(13) . .
C5 N1 Al1 110.61(15) . .
C5 N1 Al1 110.61(15) 7_575 .
C1 N1 Al1 109.23(13) 7_575 .
C1 N1 Al1 109.23(13) . .
N1 C1 C2 109.69(19) . .
N1 C1 H1A 102.4(10) . .
C2 C1 H1A 123.4(11) . .
N1 C1 H1B 106(2) . .
C2 C1 H1B 108(2) . .
H1A C1 H1B 106(2) . .
C1 C2 H2A 87.3(15) . .
C1 C2 H2B 107.4(14) . .
C1 C2 H2B 107.4(14) 7_575 .
H2A C2 H2B 110.9(19) . .
N1 C3 C4 114.7(9) . .
N1 C3 H1A 101.1(10) . .
C4 C3 H1A 116.0(14) . .
N1 C3 H3B 103(2) . .
C4 C3 H3B 115(3) . .
H1A C3 H3B 105(3) . .
C3 C4 H4A 109.5 . .
C3 C4 H4B 109.5 . .
H4A C4 H4B 109.5 . .
C3 C4 H4C 109.5 . .
H4A C4 H4C 109.5 . .
H4B C4 H4C 109.5 . .
C6 C5 N1 117.8(10) . .
C6 C5 H5A 117.8(14) . .
N1 C5 H5A 94.7(14) . .
C6 C5 H5B 113(2) . .
N1 C5 H5B 106(2) . .
H5A C5 H5B 105(2) . .

loop_
_geom_bond_atom_site_label_1
_geom_bond_atom_site_label_2
_geom_bond_distance
_geom_bond_site_symmetry_2
Al1 N1 2.0240(17) .
Al1 H1 1.507(18) .
Al1 H2 1.56(3) .
N1 C3 1.471(3) 7_575
N1 C3 1.471(3) .
N1 C5 1.521(3) .
N1 C5 1.521(3) 7_575
N1 C1 1.530(3) 7_575
N1 C1 1.530(3) .
C1 C1 1.538(6) 7_575
C1 C2 1.571(4) .
C1 H1A 1.040(19) .
C1 H1B 1.02(4) .
C2 C1 1.571(4) 7_575
C2 H2A 0.84(2) .
C2 H2B 0.97(3) .
C3 C4 1.505(15) .
C3 H1A 1.137(18) .
C3 H3B 0.99(4) .
C4 H4A 0.9800 .
C4 H4B 0.9800 .
C4 H4C 0.9800 .
C5 C6 1.496(17) .
C5 C5 1.530(6) 7_575
C5 H5A 1.13(2) .
C5 H5B 0.96(3) .
C6 H6A 0.9800 .
C6 H6B 0.9800 .
C6 H6C 0.9800 .
